data_2002082
loop_
_publ_author_name
'Clegg, W.'
'Casals, I.'
'Gonz\'alez-Duarte, P.'

_publ_section_title
;
 <i>catena</i>-[Cd{\m-S(CH~2~)~3~NHMe~2~}Br~2~]
;
_journal_issue 1
_journal_name_full 'Acta Crystallographica Section C'
_journal_page_first 129
_journal_page_last 130
_journal_paper_doi 10.1107/S0108270192010746
_journal_volume 49
_journal_year 1993
_chemical_formula_sum 'C5 H13 Br2 Cd N S'
_chemical_formula_weight 391.44
_chemical_name_systematic
;
 ?
;
_space_group_IT_number 14
_symmetry_cell_setting monoclinic
_symmetry_space_group_name_Hall '-P 2yn'
_symmetry_space_group_name_H-M 'P 1 21/n 1'
_atom_type_scat_source
;International Tables  for Crystallography (1992, Vol. C, Tables 4.2.6.8
 and 6.1.1.4)
;
_cell_angle_alpha 90.00
_cell_angle_beta 96.000(10)
_cell_angle_gamma 90.00
_cell_formula_units_Z 4
_cell_length_a 9.9930(10)
_cell_length_b 6.8236(6)
_cell_length_c 16.398(2)
_cell_measurement_reflns_used 32
_cell_measurement_temperature 240.0(10)
_cell_measurement_theta_max 12.42
_cell_measurement_theta_min 10.04
_cell_volume 1112.0(2)
_computing_cell_refinement 'Stoe DIF4'
_computing_data_collection 'Stoe DIF4'
_computing_data_reduction 'local programs'
_computing_molecular_graphics SHELXTL/PC
_computing_publication_material 'local programs'
_computing_structure_refinement 'SHELXL-92 (Sheldrick, 1992)'
_computing_structure_solution 'SHELXTL/PC (Sheldrick, 1990)'
_diffrn_ambient_temperature 240.0(10)
_diffrn_measurement_device 'Stoe-Siemens diffractometer'
_diffrn_measurement_method
;
\w/\q scans with on-line profile fitting (Clegg, 1981)
;
_diffrn_radiation_monochromator graphite
_diffrn_radiation_source 'fine-focus sealed tube'
_diffrn_radiation_type MoK\a
_diffrn_radiation_wavelength 0.71073
_diffrn_reflns_av_R_equivalents 0.0391
_diffrn_reflns_av_sigmaI/netI 0.0313
_diffrn_reflns_limit_h_max 11
_diffrn_reflns_limit_h_min -11
_diffrn_reflns_limit_k_max 8
_diffrn_reflns_limit_k_min -8
_diffrn_reflns_limit_l_max 19
_diffrn_reflns_limit_l_min -19
_diffrn_reflns_number 5481
_diffrn_reflns_theta_max 24.97
_diffrn_reflns_theta_min 2.29
_diffrn_standards_decay_% 3
_diffrn_standards_interval_time 60
_diffrn_standards_number 5
_exptl_absorpt_coefficient_mu 9.279
_exptl_absorpt_correction_T_max 0.117
_exptl_absorpt_correction_T_min 0.074
_exptl_absorpt_correction_type 'empirical (SHELXTL/PC; Sheldrick, 1990)'
_exptl_crystal_colour colourless
_exptl_crystal_density_diffrn 2.338
_exptl_crystal_F_000 736
_exptl_crystal_size_max 0.52
_exptl_crystal_size_mid 0.10
_exptl_crystal_size_min 0.08
_refine_diff_density_max 1.184
_refine_diff_density_min -0.597
_refine_ls_extinction_coef 0.0015(3)
_refine_ls_extinction_method 'SHELXL92 (Sheldrick, 1992)'
_refine_ls_goodness_of_fit_all 1.132
_refine_ls_goodness_of_fit_obs 1.168
_refine_ls_matrix_type full
_refine_ls_number_parameters 94
_refine_ls_number_reflns 1934
_refine_ls_number_restraints 0
_refine_ls_restrained_S_all 1.381
_refine_ls_restrained_S_obs 1.168
_refine_ls_R_factor_all 0.0548
_refine_ls_R_factor_obs 0.0420
_refine_ls_shift/esd_max 0.001
_refine_ls_shift/esd_mean 0.000
_refine_ls_structure_factor_coef Fsqd
_refine_ls_weighting_details 'w=1/[s^2^(Fo^2^)+(0.0100P)^2^+24.2500P], where P=(Fo^2^+2Fc^2^)/3'
_refine_ls_weighting_scheme calc
_refine_ls_wR_factor_all 0.1412
_refine_ls_wR_factor_obs 0.1102
_reflns_number_observed 1652
_reflns_number_total 1940
_reflns_observed_criterion >2sigma(I)
_cod_data_source_file al1022.cif
_cod_data_source_block al1022_structure_1_of_1
_cod_depositor_comments
;
The following automatic conversions were performed:

'_refine_ls_weighting_scheme' value 'calc
w=1/[s^2^(Fo^2^)+(0.0100P)^2^+24.2500P], where P=(Fo^2^+2Fc^2^)/3'
was changed to 'calc'. New tag '_refine_ls_weighting_details' was
created. The value of the new tag was set to
'w=1/[s^2^(Fo^2^)+(0.0100P)^2^+24.2500P], where P=(Fo^2^+2Fc^2^)/3'.

Automatic conversion script
Id: cif_fix_values 3143 2015-03-26 13:38:13Z robertas 
;
_cod_original_sg_symbol_H-M 'P 21/n'
_cod_database_code 2002082

loop_
_symmetry_equiv_pos_as_xyz
'x, y, z'
'-x+1/2, y+1/2, -z+1/2'
'-x, -y, -z'
'x-1/2, -y-1/2, z-1/2'

loop_
_atom_site_aniso_label
_atom_site_aniso_U_11
_atom_site_aniso_U_22
_atom_site_aniso_U_33
_atom_site_aniso_U_12
_atom_site_aniso_U_13
_atom_site_aniso_U_23
Cd 0.0425(5) 0.0275(4) 0.0331(4) -0.0014(3) 0.0038(3) -0.0002(3)
Br1 0.0549(7) 0.0491(8) 0.0564(8) -0.0041(6) 0.0154(6) 0.0187(6)
Br2 0.0482(7) 0.0307(6) 0.0430(6) 0.0070(5) 0.0030(5) 0.0053(5)
S 0.0386(14) 0.0247(13) 0.0347(13) -0.0003(11) 0.0019(11) -0.0007(11)
N 0.050(6) 0.048(6) 0.040(5) 0.017(5) -0.002(4) -0.011(5)
C1 0.042(6) 0.030(6) 0.042(6) -0.004(5) 0.002(5) -0.006(5)
C2 0.049(6) 0.044(7) 0.034(5) -0.006(6) 0.013(5) -0.003(5)
C3 0.048(6) 0.033(6) 0.039(6) -0.002(5) 0.005(5) 0.000(5)
C4 0.072(9) 0.038(7) 0.078(9) -0.010(7) 0.007(7) -0.024(7)
C5 0.102(11) 0.075(11) 0.032(6) 0.017(9) 0.009(7) -0.021(7)

loop_
_atom_site_label
_atom_site_fract_x
_atom_site_fract_y
_atom_site_fract_z
_atom_site_U_iso_or_equiv
_atom_site_thermal_displace_type
_atom_site_calc_flag
_atom_site_refinement_flags
_atom_site_occupancy
_atom_site_disorder_group
_atom_site_type_symbol
Cd 0.35841(8) 0.52127(11) 0.23959(5) 0.0344(5) Uani d . 1 . Cd
Br1 0.49686(13) 0.6731(2) 0.13100(8) 0.0528(7) Uani d . 1 . Br
Br2 0.52522(12) 0.2874(2) 0.32915(7) 0.0408(7) Uani d . 1 . Br
S 0.1909(3) 0.2932(4) 0.1640(2) 0.0328(14) Uani d . 1 . S
N 0.2035(10) -0.1672(15) -0.0891(6) 0.046(6) Uani d . 1 . N
H0 0.1262(10) -0.0952(15) -0.1051(6) 0.055 Uiso calc R 1 . H
C1 0.2964(11) 0.1765(16) 0.0930(7) 0.038(6) Uani d . 1 . C
H1A 0.3370(11) 0.2776(16) 0.0610(7) 0.045 Uiso calc R 1 . H
H1B 0.3693(11) 0.1040(16) 0.1242(7) 0.045 Uiso calc R 1 . H
C2 0.2154(11) 0.0380(18) 0.0355(6) 0.042(6) Uani d . 1 . C
H2A 0.1850(11) -0.0718(18) 0.0673(6) 0.050 Uiso calc R 1 . H
H2B 0.1352(11) 0.1069(18) 0.0106(6) 0.050 Uiso calc R 1 . H
C3 0.2914(11) -0.0417(17) -0.0316(6) 0.040(6) Uani d . 1 . C
H3A 0.3263(11) 0.0673(17) -0.0620(6) 0.048 Uiso calc R 1 . H
H3B 0.3681(11) -0.1189(17) -0.0074(6) 0.048 Uiso calc R 1 . H
C4 0.1601(15) -0.3495(19) -0.0507(9) 0.063(9) Uani d . 1 . C
H4A 0.2389(17) -0.431(6) -0.034(5) 0.075 Uiso calc R 1 . H
H4B 0.099(7) -0.422(6) -0.0904(19) 0.075 Uiso calc R 1 . H
H4C 0.114(8) -0.317(2) -0.003(3) 0.075 Uiso calc R 1 . H
C5 0.2677(16) -0.212(2) -0.1649(7) 0.070(11) Uani d . 1 . C
H5A 0.291(8) -0.090(2) -0.191(3) 0.083 Uiso calc R 1 . H
H5B 0.205(4) -0.287(12) -0.203(3) 0.083 Uiso calc R 1 . H
H5C 0.349(6) -0.290(12) -0.1507(10) 0.083 Uiso calc R 1 . H

loop_
_atom_type_symbol
_atom_type_description
_atom_type_scat_dispersion_real
_atom_type_scat_dispersion_imag
C C 0.0033 0.0016
H H 0.0000 0.0000
N N 0.0061 0.0033
S S 0.1246 0.1234
Br Br -0.2901 2.4595
Cd Cd -0.8075 1.2024

loop_
_geom_angle_atom_site_label_1
_geom_angle_atom_site_label_2
_geom_angle_atom_site_label_3
_geom_angle_site_symmetry_1
_geom_angle_site_symmetry_3
_geom_angle
_geom_angle_publ_flag
S Cd S . 2 126.95(5) yes
S Cd Br1 . . 106.57(7) yes
S Cd Br1 2 . 106.92(7) yes
S Cd Br2 . . 104.43(7) yes
S Cd Br2 2 . 104.47(7) yes
Br1 Cd Br2 . . 105.86(5) yes
C1 S Cd . . 100.7(3) yes
C1 S Cd . 2_545 104.0(4) yes
Cd S Cd . 2_545 108.08(9) yes
C4 N C3 . . 113.2(9) yes
C4 N C5 . . 110.6(11) yes
C3 N C5 . . 111.7(10) yes
C2 C1 S . . 111.3(7) yes
C3 C2 C1 . . 113.9(9) yes
N C3 C2 . . 111.2(9) yes

loop_
_geom_bond_atom_site_label_1
_geom_bond_atom_site_label_2
_geom_bond_site_symmetry_2
_geom_bond_distance
_geom_bond_publ_flag
Cd S . 2.515(3) yes
Cd S 2 2.520(3) yes
Cd Br1 . 2.5834(15) yes
Cd Br2 . 2.6400(14) yes
S C1 . 1.833(11) yes
S Cd 2_545 2.520(3) ?
N C4 . 1.479(17) yes
N C3 . 1.490(14) yes
N C5 . 1.489(15) yes
C1 C2 . 1.509(15) yes
C2 C3 . 1.503(14) yes
